data_7231288
loop_
_publ_author_name
'Szymkowiak, Joanna'
'War\.zajtis, Beata'
'Rychlewska, Urszula'
'Kwit, Marcin'

_publ_section_title
;
 Consistent supramolecular assembly arising from a mixture of components
 -- self-sorting and solid solutions of chiral oxygenated trianglimines
;
_journal_issue 35
_journal_name_full CrystEngComm
_journal_page_first 5200
_journal_paper_doi 10.1039/C8CE01044G
_journal_volume 20
_journal_year 2018
_chemical_absolute_configuration R
_chemical_formula_moiety '(C66 H56 N6 O6), 2(C H Cl3)'
_chemical_formula_sum 'C68 H56 Cl6 N6 O6'
_chemical_formula_weight 1265.88
_space_group_crystal_system orthorhombic
_space_group_IT_number 19
_space_group_name_Hall 'P 2ac 2ab'
_space_group_name_H-M_alt 'P 21 21 21'
_symmetry_space_group_name_Hall 'P 2ac 2ab'
_symmetry_space_group_name_H-M 'P 21 21 21'
_atom_sites_solution_hydrogens geom
_audit_creation_method SHELXL-2014/7
_audit_update_record
;
2018-02-01 deposited with the CCDC.
2018-08-02 downloaded from the CCDC.
;
_cell_angle_alpha 90
_cell_angle_beta 90
_cell_angle_gamma 90
_cell_formula_units_Z 4
_cell_length_a 6.00320(10)
_cell_length_b 30.9388(3)
_cell_length_c 33.6555(2)
_cell_measurement_reflns_used 37065
_cell_measurement_temperature 130(2)
_cell_measurement_theta_max 76.3580
_cell_measurement_theta_min 2.8330
_cell_volume 6250.90(13)
_computing_cell_refinement 'CrysAlisPro 1.171.38.43 (Rigaku OD, 2015)'
_computing_data_collection 'CrysAlisPro 1.171.38.43 (Rigaku OD, 2015)'
_computing_data_reduction 'CrysAlisPro 1.171.38.43 (Rigaku OD, 2015)'
_computing_structure_refinement 'SHELXL-2014/7 (Sheldrick, 2014)'
_computing_structure_solution 'SHELXT-2014/7 (Sheldrick, 2014)'
_diffrn_ambient_temperature 130(2)
_diffrn_detector_area_resol_mean 10.5357
_diffrn_measured_fraction_theta_full 0.999
_diffrn_measured_fraction_theta_max 0.999
_diffrn_measurement_device_type 'SuperNova, Single source at offset, Atlas'
_diffrn_measurement_method '\w scans'
_diffrn_radiation_type CuK\a
_diffrn_radiation_wavelength 1.54184
_diffrn_reflns_av_R_equivalents 0.0367
_diffrn_reflns_av_unetI/netI 0.0229
_diffrn_reflns_Laue_measured_fraction_full 0.999
_diffrn_reflns_Laue_measured_fraction_max 0.999
_diffrn_reflns_limit_h_max 7
_diffrn_reflns_limit_h_min -7
_diffrn_reflns_limit_k_max 36
_diffrn_reflns_limit_k_min -36
_diffrn_reflns_limit_l_max 40
_diffrn_reflns_limit_l_min -40
_diffrn_reflns_number 56821
_diffrn_reflns_point_group_measured_fraction_full 0.999
_diffrn_reflns_point_group_measured_fraction_max 0.999
_diffrn_reflns_theta_full 66.600
_diffrn_reflns_theta_max 66.600
_diffrn_reflns_theta_min 4.484
_diffrn_source 'micro-focus sealed X-ray tube'
_exptl_absorpt_coefficient_mu 2.972
_exptl_absorpt_correction_T_max 1.00000
_exptl_absorpt_correction_T_min 0.51191
_exptl_absorpt_correction_type multi-scan
_exptl_absorpt_process_details
;
CrysAlisPro 1.171.38.42b (Rigaku Oxford Diffraction, 2015)
Empirical absorption correction using spherical harmonics,
 implemented in SCALE3 ABSPACK scaling algorithm.
;
_exptl_crystal_colour yellow
_exptl_crystal_density_diffrn 1.345
_exptl_crystal_description prism
_exptl_crystal_F_000 2624
_exptl_crystal_size_max 0.700
_exptl_crystal_size_mid 0.100
_exptl_crystal_size_min 0.100
_refine_diff_density_max 0.486
_refine_diff_density_min -0.542
_refine_diff_density_rms 0.054
_refine_ls_abs_structure_details
;
 Flack x determined using 4426 quotients [(I+)-(I-)]/[(I+)+(I-)]
 (Parsons, Flack and Wagner, Acta Cryst. B69 (2013) 249-259).
;
_refine_ls_abs_structure_Flack 0.007(4)
_refine_ls_extinction_method none
_refine_ls_goodness_of_fit_ref 1.054
_refine_ls_hydrogen_treatment constr
_refine_ls_matrix_type full
_refine_ls_number_parameters 812
_refine_ls_number_reflns 11033
_refine_ls_number_restraints 54
_refine_ls_restrained_S_all 1.146
_refine_ls_R_factor_all 0.0484
_refine_ls_R_factor_gt 0.0470
_refine_ls_shift/su_max 0.000
_refine_ls_shift/su_mean 0.000
_refine_ls_structure_factor_coef Fsqd
_refine_ls_weighting_details 'w=1/[\s^2^(Fo^2^)+(0.0701P)^2^+3.9272P] where P=(Fo^2^+2Fc^2^)/3'
_refine_ls_weighting_scheme calc
_refine_ls_wR_factor_gt 0.1246
_refine_ls_wR_factor_ref 0.1263
_reflns_Friedel_coverage 0.754
_reflns_Friedel_fraction_full 1.000
_reflns_Friedel_fraction_max 1.000
_reflns_number_gt 10710
_reflns_number_total 11033
_reflns_threshold_expression 'I > 2\s(I)'
_cod_data_source_file c8ce01044g2.cif
_cod_data_source_block 12
_cod_depositor_comments 'Adding full bibliography for 7231287--7231290.cif.'
_cod_database_code 7231288
_shelx_shelxl_version_number 2014/7
_shelx_space_group_comment
;
The symmetry employed for this shelxl refinement is uniquely defined
by the following loop, which should always be used as a source of
symmetry information in preference to the above space-group names.
They are only intended as comments.
;
_shelx_estimated_absorpt_t_min 0.230
_shelx_estimated_absorpt_t_max 0.755

loop_
_space_group_symop_operation_xyz
'x, y, z'
'-x+1/2, -y, z+1/2'
'-x, y+1/2, -z+1/2'
'x+1/2, -y+1/2, -z'

loop_
_atom_site_label
_atom_site_type_symbol
_atom_site_fract_x
_atom_site_fract_y
_atom_site_fract_z
_atom_site_U_iso_or_equiv
_atom_site_adp_type
_atom_site_occupancy
_atom_site_site_symmetry_order
_atom_site_calc_flag
_atom_site_refinement_flags_posn
_atom_site_refinement_flags_adp
_atom_site_refinement_flags_occupancy
_atom_site_disorder_assembly
_atom_site_disorder_group
C01 C 0.6284(6) 0.58992(10) 0.39571(10) 0.0233(7) Uani 1 1 d . . . . .
H01 H 0.7794 0.5967 0.3900 0.028 Uiso 1 1 calc R U . . .
C02 C 0.5588(6) 0.54478(10) 0.39728(10) 0.0236(7) Uani 1 1 d . . . . .
C03 C 0.3394(6) 0.53417(11) 0.40846(10) 0.0258(7) Uani 1 1 d . . . . .
C04 C 0.2813(6) 0.49091(11) 0.41179(11) 0.0307(8) Uani 1 1 d . . . . .
H04 H 0.1343 0.4834 0.4197 0.037 Uiso 1 1 calc R U . . .
C05 C 0.4346(6) 0.45837(10) 0.40379(10) 0.0237(7) Uani 1 1 d . . . . .
C06 C 0.6541(6) 0.46881(11) 0.39311(12) 0.0295(8) Uani 1 1 d . . . . .
C07 C 0.7117(6) 0.51221(11) 0.38957(12) 0.0333(8) Uani 1 1 d . . . . .
H07 H 0.8587 0.5197 0.3817 0.040 Uiso 1 1 calc R U . . .
C08 C 0.3619(6) 0.41343(10) 0.40564(9) 0.0246(7) Uani 1 1 d . . . . .
H08 H 0.2080 0.4074 0.4092 0.030 Uiso 1 1 calc R U . . .
C09 C 0.4135(5) 0.33777(10) 0.40628(9) 0.0199(6) Uani 1 1 d . . . . .
H09 H 0.2495 0.3377 0.4010 0.024 Uiso 1 1 calc R U . . .
C10 C 0.5317(6) 0.31044(10) 0.37407(9) 0.0204(6) Uani 1 1 d . . . . .
H10 H 0.6964 0.3125 0.3781 0.024 Uiso 1 1 calc R U . . .
C11 C 0.6202(6) 0.35111(11) 0.31646(10) 0.0266(7) Uani 1 1 d . . . . .
H11 H 0.7659 0.3539 0.3272 0.032 Uiso 1 1 calc R U . . .
C12 C 0.5686(6) 0.37174(11) 0.27838(10) 0.0261(7) Uani 1 1 d . . . . .
C13 C 0.3557(6) 0.36786(11) 0.26139(10) 0.0271(7) Uani 1 1 d . . . . .
C14 C 0.3106(7) 0.38858(12) 0.22587(10) 0.0317(8) Uani 1 1 d . . . . .
H14 H 0.1674 0.3857 0.2141 0.038 Uiso 1 1 calc R U . . .
C15 C 0.4720(6) 0.41372(11) 0.20699(10) 0.0254(7) Uani 1 1 d . . . . .
C16 C 0.6841(7) 0.41703(15) 0.22378(12) 0.0406(10) Uani 1 1 d . . . . .
C17 C 0.7290(7) 0.39647(15) 0.25953(13) 0.0438(10) Uani 1 1 d . . . . .
H17 H 0.8722 0.3994 0.2712 0.053 Uiso 1 1 calc R U . . .
C18 C 0.4137(6) 0.43707(11) 0.17041(10) 0.0253(7) Uani 1 1 d . . . . .
H18 H 0.2656 0.4353 0.1606 0.030 Uiso 1 1 calc R U . . .
C19 C 0.4918(6) 0.48034(10) 0.11429(9) 0.0231(7) Uani 1 1 d . . . . .
H19 H 0.3262 0.4837 0.1133 0.028 Uiso 1 1 calc R U . . .
C20 C 0.6047(6) 0.52568(10) 0.11284(9) 0.0222(7) Uani 1 1 d . . . . .
H20 H 0.7694 0.5221 0.1158 0.027 Uiso 1 1 calc R U . . .
C21 C 0.6563(6) 0.56322(11) 0.17264(9) 0.0241(7) Uani 1 1 d . . . . .
H21 H 0.8060 0.5534 0.1713 0.029 Uiso 1 1 calc R U . . .
C22 C 0.5897(6) 0.59073(11) 0.20581(10) 0.0256(7) Uani 1 1 d . . . . .
C23 C 0.3746(6) 0.60850(12) 0.20857(10) 0.0279(7) Uani 1 1 d . . . . .
C24 C 0.3177(6) 0.63301(11) 0.24129(10) 0.0283(7) Uani 1 1 d . . . . .
H24 H 0.1722 0.6449 0.2431 0.034 Uiso 1 1 calc R U . . .
C25 C 0.4705(6) 0.64053(10) 0.27176(9) 0.0221(7) Uani 1 1 d . . . . .
C26 C 0.6878(6) 0.62380(11) 0.26863(10) 0.0261(7) Uani 1 1 d . . . . .
C27 C 0.7445(6) 0.59918(12) 0.23583(10) 0.0289(7) Uani 1 1 d . . . . .
H27 H 0.8910 0.5878 0.2337 0.035 Uiso 1 1 calc R U . . .
C28 C 0.3977(6) 0.66325(11) 0.30771(10) 0.0231(7) Uani 1 1 d . . . . .
H28 H 0.2448 0.6703 0.3109 0.028 Uiso 1 1 calc R U . . .
C29 C 0.4562(6) 0.69215(10) 0.37202(9) 0.0192(6) Uani 1 1 d . . . . .
H29 H 0.2909 0.6886 0.3736 0.023 Uiso 1 1 calc R U . . .
C30 C 0.5684(5) 0.66513(9) 0.40528(9) 0.0187(6) Uani 1 1 d . . . . .
H30 H 0.7334 0.6657 0.4012 0.022 Uiso 1 1 calc R U . . .
C31 C 0.4550(6) 0.32222(10) 0.44839(9) 0.0203(6) Uani 1 1 d . . . . .
C32 C 0.2876(6) 0.30102(11) 0.46913(10) 0.0252(7) Uani 1 1 d . . . . .
H32 H 0.1516 0.2942 0.4561 0.030 Uiso 1 1 calc R U . . .
C33 C 0.3175(7) 0.28965(12) 0.50892(11) 0.0307(8) Uani 1 1 d . . . . .
H33 H 0.2023 0.2752 0.5230 0.037 Uiso 1 1 calc R U . . .
C34 C 0.5170(7) 0.29967(11) 0.52789(10) 0.0289(8) Uani 1 1 d . . . . .
H34 H 0.5374 0.2925 0.5551 0.035 Uiso 1 1 calc R U . . .
C35 C 0.6844(7) 0.32000(12) 0.50715(11) 0.0310(8) Uani 1 1 d . . . . .
H35 H 0.8211 0.3264 0.5201 0.037 Uiso 1 1 calc R U . . .
C36 C 0.6557(6) 0.33120(11) 0.46752(10) 0.0266(7) Uani 1 1 d . . . . .
H36 H 0.7730 0.3450 0.4534 0.032 Uiso 1 1 calc R U . . .
C41 C 0.4643(6) 0.26304(10) 0.37484(9) 0.0230(7) Uani 1 1 d . . . . .
C42 C 0.2607(7) 0.24928(11) 0.35964(10) 0.0298(8) Uani 1 1 d . . . . .
H42 H 0.1596 0.2697 0.3488 0.036 Uiso 1 1 calc R U . . .
C43 C 0.2051(8) 0.20567(12) 0.36031(11) 0.0362(9) Uani 1 1 d . . . . .
H43 H 0.0671 0.1964 0.3495 0.043 Uiso 1 1 calc R U . . .
C44 C 0.3493(9) 0.17584(12) 0.37667(12) 0.0398(10) Uani 1 1 d . . . . .
H44 H 0.3106 0.1461 0.3771 0.048 Uiso 1 1 calc R U . . .
C45 C 0.5490(8) 0.18930(12) 0.39238(12) 0.0405(10) Uani 1 1 d . . . . .
H45 H 0.6477 0.1689 0.4040 0.049 Uiso 1 1 calc R U . . .
C46 C 0.6063(7) 0.23285(11) 0.39119(10) 0.0295(8) Uani 1 1 d . . . . .
H46 H 0.7452 0.2419 0.4018 0.035 Uiso 1 1 calc R U . . .
C51 C 0.5699(7) 0.45296(11) 0.07929(10) 0.0308(8) Uani 1 1 d . . . . .
C52 C 0.4411(10) 0.45092(13) 0.04522(11) 0.0470(12) Uani 1 1 d . . . . .
H52 H 0.2991 0.4644 0.0444 0.056 Uiso 1 1 calc R U . . .
C53 C 0.5233(13) 0.42859(17) 0.01178(15) 0.0665(16) Uani 1 1 d . U . . .
H53 H 0.4368 0.4270 -0.0118 0.080 Uiso 1 1 calc R U . . .
C54 C 0.7294(13) 0.40913(16) 0.01345(17) 0.0696(17) Uani 1 1 d . U . . .
H54 H 0.7849 0.3944 -0.0092 0.084 Uiso 1 1 calc R U . . .
C55 C 0.8539(11) 0.41067(15) 0.04687(17) 0.0621(15) Uani 1 1 d . U . . .
H55 H 0.9944 0.3966 0.0478 0.075 Uiso 1 1 calc R U . . .
C56 C 0.7759(9) 0.43294(12) 0.08000(13) 0.0433(10) Uani 1 1 d . . . . .
H56 H 0.8649 0.4344 0.1033 0.052 Uiso 1 1 calc R U . . .
C61 C 0.5565(6) 0.54797(10) 0.07334(10) 0.0252(7) Uani 1 1 d . . . . .
C62 C 0.3536(7) 0.56866(12) 0.06671(11) 0.0334(8) Uani 1 1 d . . . . .
H62 H 0.2452 0.5700 0.0872 0.040 Uiso 1 1 calc R U . . .
C63 C 0.3104(8) 0.58743(14) 0.02989(13) 0.0441(10) Uani 1 1 d . . . . .
H63 H 0.1735 0.6021 0.0255 0.053 Uiso 1 1 calc R U . . .
C64 C 0.4656(9) 0.58476(15) -0.00011(12) 0.0483(12) Uani 1 1 d . . . . .
H64 H 0.4342 0.5973 -0.0252 0.058 Uiso 1 1 calc R U . . .
C65 C 0.6636(9) 0.56435(15) 0.00583(12) 0.0458(11) Uani 1 1 d . . . . .
H65 H 0.7690 0.5626 -0.0152 0.055 Uiso 1 1 calc R U . . .
C66 C 0.7124(7) 0.54595(12) 0.04296(10) 0.0331(8) Uani 1 1 d . . . . .
H66 H 0.8517 0.5322 0.0473 0.040 Uiso 1 1 calc R U . . .
C71 C 0.5150(6) 0.73992(10) 0.37526(9) 0.0212(7) Uani 1 1 d . . . . .
C72 C 0.3648(6) 0.76821(11) 0.39252(10) 0.0262(7) Uani 1 1 d . . . . .
H72 H 0.2267 0.7575 0.4022 0.031 Uiso 1 1 calc R U . . .
C73 C 0.4131(8) 0.81222(11) 0.39590(11) 0.0343(9) Uani 1 1 d . . . . .
H73 H 0.3088 0.8313 0.4078 0.041 Uiso 1 1 calc R U . . .
C74 C 0.6129(8) 0.82768(11) 0.38178(11) 0.0342(9) Uani 1 1 d . . . . .
H74 H 0.6464 0.8576 0.3838 0.041 Uiso 1 1 calc R U . . .
C75 C 0.7658(7) 0.79966(11) 0.36458(10) 0.0326(8) Uani 1 1 d . . . . .
H75 H 0.9037 0.8105 0.3550 0.039 Uiso 1 1 calc R U . . .
C76 C 0.7178(6) 0.75586(11) 0.36138(10) 0.0261(7) Uani 1 1 d . . . . .
H76 H 0.8232 0.7368 0.3497 0.031 Uiso 1 1 calc R U . . .
C81 C 0.5173(6) 0.68006(10) 0.44732(9) 0.0200(6) Uani 1 1 d . . . . .
C82 C 0.3138(6) 0.67030(10) 0.46522(10) 0.0239(7) Uani 1 1 d . . . . .
H82 H 0.1998 0.6566 0.4502 0.029 Uiso 1 1 calc R U . . .
C83 C 0.2771(7) 0.68055(11) 0.50495(10) 0.0283(7) Uani 1 1 d . . . . .
H83 H 0.1386 0.6737 0.5171 0.034 Uiso 1 1 calc R U . . .
C84 C 0.4428(7) 0.70087(11) 0.52690(10) 0.0275(7) Uani 1 1 d . . . . .
H84 H 0.4192 0.7074 0.5542 0.033 Uiso 1 1 calc R U . . .
C85 C 0.6422(7) 0.71162(11) 0.50888(10) 0.0284(7) Uani 1 1 d . . . . .
H85 H 0.7541 0.7263 0.5236 0.034 Uiso 1 1 calc R U . . .
C86 C 0.6794(6) 0.70111(10) 0.46937(10) 0.0243(7) Uani 1 1 d . . . . .
H86 H 0.8174 0.7084 0.4573 0.029 Uiso 1 1 calc R U . . .
N1 N 0.4910(5) 0.62040(8) 0.40186(8) 0.0217(6) Uani 1 1 d . . . . .
N2 N 0.4976(5) 0.38209(8) 0.40267(8) 0.0223(6) Uani 1 1 d . . . . .
N3 N 0.4747(5) 0.32956(9) 0.33551(8) 0.0228(6) Uani 1 1 d . . . . .
N4 N 0.5560(5) 0.45955(9) 0.15157(8) 0.0266(6) Uani 1 1 d . . . . .
N5 N 0.5213(5) 0.55193(9) 0.14546(8) 0.0241(6) Uani 1 1 d . . . . .
N6 N 0.5369(5) 0.67368(8) 0.33481(8) 0.0209(6) Uani 1 1 d . . . . .
O1 O 0.1835(5) 0.56477(8) 0.41609(9) 0.0387(7) Uani 1 1 d . . . . .
H1 H 0.2375 0.5894 0.4117 0.058 Uiso 1 1 calc R U . . .
O2 O 0.8095(5) 0.43790(8) 0.38614(11) 0.0481(8) Uani 1 1 d . . . . .
H2 H 0.7517 0.4134 0.3890 0.072 Uiso 1 1 calc R U . . .
O3 O 0.1933(5) 0.34485(10) 0.27967(8) 0.0450(8) Uani 1 1 d . . . . .
H3 H 0.2426 0.3347 0.3011 0.067 Uiso 1 1 calc R U . . .
O4 O 0.8461(6) 0.44164(14) 0.20690(11) 0.0695(10) Uani 1 1 d . U . . .
H4 H 0.7990 0.4520 0.1854 0.104 Uiso 1 1 calc R U . . .
O5 O 0.2184(5) 0.60137(10) 0.17978(8) 0.0398(7) Uani 1 1 d . . . . .
H5 H 0.2698 0.5842 0.1628 0.060 Uiso 1 1 calc R U . . .
O6 O 0.8429(4) 0.63071(9) 0.29739(8) 0.0385(7) Uani 1 1 d . . . . .
H6 H 0.7881 0.6463 0.3153 0.058 Uiso 1 1 calc R U . . .
C010 C -0.0899(7) 0.26667(15) 0.25077(11) 0.0390(9) Uani 1 1 d . . . . .
H010 H -0.0351 0.2957 0.2594 0.047 Uiso 1 1 calc R U . . .
Cl11 Cl -0.2434(2) 0.27292(4) 0.20672(3) 0.0548(3) Uani 1 1 d . . . . .
Cl12 Cl -0.2589(2) 0.24528(3) 0.28861(3) 0.0477(3) Uani 1 1 d . . . . .
Cl13 Cl 0.1407(2) 0.23290(6) 0.24310(4) 0.0707(4) Uani 1 1 d . . . . .
C020 C 1.217(2) 0.5009(4) 0.2843(3) 0.093(5) Uani 0.5 1 d D . P A 1
H020 H 1.1404 0.4966 0.2582 0.112 Uiso 0.5 1 calc R U P A 1
Cl21 Cl 1.1216(5) 0.55051(12) 0.30618(16) 0.0668(14) Uani 0.5 1 d D . P A 1
Cl22 Cl 1.1491(16) 0.4586(2) 0.3158(2) 0.0984(16) Uani 0.5 1 d D . P A 1
Cl23 Cl 1.5037(11) 0.5061(2) 0.2763(3) 0.125(3) Uani 0.5 1 d D U P A 1
C030 C 1.312(3) 0.5275(8) 0.2795(5) 0.0730(10) Uiso 0.15 1 d D U P B 2
H030 H 1.4044 0.5543 0.2778 0.088 Uiso 0.15 1 calc R U P B 2
Cl31 Cl 1.064(2) 0.5397(5) 0.3052(4) 0.0730(10) Uiso 0.15 1 d D U P B 2
Cl32 Cl 1.474(2) 0.4862(4) 0.3006(3) 0.0730(10) Uiso 0.15 1 d D U P B 2
Cl33 Cl 1.227(2) 0.5130(4) 0.2315(3) 0.0730(10) Uiso 0.15 1 d D U P B 2
C040 C 1.237(4) 0.4983(12) 0.2892(7) 0.0730(10) Uiso 0.15 1 d D U P C 3
H040 H 1.1514 0.5223 0.3019 0.088 Uiso 0.15 1 calc R U P C 3
Cl41 Cl 1.146(2) 0.5035(4) 0.2403(3) 0.0730(10) Uiso 0.15 1 d D U P C 3
Cl43 Cl 1.507(2) 0.5162(4) 0.2977(4) 0.0730(10) Uiso 0.15 1 d D U P C 3
Cl42 Cl 1.153(4) 0.4555(8) 0.3184(8) 0.0730(10) Uiso 0.15 1 d D U P C 3
C050 C 1.259(3) 0.5011(6) 0.3036(6) 0.0730(10) Uiso 0.2 1 d D U P D 4
H050 H 1.2370 0.4826 0.3276 0.088 Uiso 0.2 1 calc R U P D 4
Cl53 Cl 1.0989(14) 0.4811(3) 0.2629(2) 0.0730(10) Uiso 0.2 1 d D U P D 4
Cl52 Cl 1.534(2) 0.4980(5) 0.2872(4) 0.0730(10) Uiso 0.2 1 d D U P D 4
Cl51 Cl 1.179(2) 0.5543(5) 0.3134(4) 0.0730(10) Uiso 0.2 1 d D U P D 4

loop_
_atom_site_aniso_label
_atom_site_aniso_U_11
_atom_site_aniso_U_22
_atom_site_aniso_U_33
_atom_site_aniso_U_23
_atom_site_aniso_U_13
_atom_site_aniso_U_12
C01 0.0235(16) 0.0171(15) 0.0292(16) -0.0015(12) 0.0014(14) -0.0009(13)
C02 0.0275(17) 0.0152(15) 0.0282(16) -0.0009(12) 0.0019(14) -0.0001(13)
C03 0.0277(18) 0.0156(15) 0.0341(17) -0.0018(13) 0.0037(15) 0.0031(13)
C04 0.0279(19) 0.0198(17) 0.044(2) 0.0037(14) 0.0117(16) -0.0013(14)
C05 0.0281(17) 0.0165(16) 0.0265(16) 0.0017(12) 0.0032(14) -0.0007(14)
C06 0.0276(18) 0.0163(16) 0.045(2) 0.0007(14) 0.0039(16) 0.0032(14)
C07 0.0256(19) 0.0174(17) 0.057(2) -0.0015(15) 0.0084(17) -0.0012(14)
C08 0.0293(18) 0.0186(16) 0.0259(16) 0.0036(12) 0.0006(14) -0.0004(14)
C09 0.0222(16) 0.0135(14) 0.0240(15) 0.0028(12) 0.0001(12) -0.0004(12)
C10 0.0240(16) 0.0171(15) 0.0200(14) 0.0048(12) -0.0004(12) 0.0010(13)
C11 0.0269(18) 0.0256(17) 0.0272(17) 0.0058(13) -0.0023(14) 0.0008(14)
C12 0.0304(18) 0.0227(16) 0.0253(16) 0.0065(13) 0.0015(14) 0.0002(14)
C13 0.0332(18) 0.0223(16) 0.0259(16) 0.0045(13) 0.0012(15) -0.0076(14)
C14 0.034(2) 0.0334(19) 0.0274(16) 0.0058(14) -0.0065(15) -0.0130(16)
C15 0.0335(19) 0.0215(15) 0.0214(15) 0.0023(13) 0.0032(14) -0.0012(14)
C16 0.030(2) 0.055(3) 0.037(2) 0.0247(19) 0.0003(17) -0.0027(18)
C17 0.028(2) 0.059(3) 0.044(2) 0.025(2) -0.0046(18) -0.007(2)
C18 0.0312(18) 0.0233(16) 0.0213(15) 0.0004(13) -0.0002(14) 0.0003(14)
C19 0.0311(18) 0.0194(15) 0.0189(15) 0.0026(12) 0.0013(13) -0.0002(14)
C20 0.0274(17) 0.0213(16) 0.0180(14) -0.0027(12) 0.0022(13) 0.0014(13)
C21 0.0260(17) 0.0235(16) 0.0227(15) -0.0022(12) 0.0015(14) -0.0004(14)
C22 0.0312(18) 0.0248(16) 0.0207(15) -0.0039(13) 0.0006(14) 0.0004(14)
C23 0.0274(18) 0.0330(18) 0.0233(16) -0.0066(14) -0.0025(14) 0.0019(15)
C24 0.0259(17) 0.0313(18) 0.0278(17) -0.0089(14) 0.0001(14) 0.0052(14)
C25 0.0252(17) 0.0202(15) 0.0208(15) -0.0034(12) 0.0013(13) -0.0017(13)
C26 0.0272(18) 0.0283(17) 0.0227(16) -0.0072(13) -0.0033(14) 0.0001(14)
C27 0.0235(16) 0.0347(18) 0.0284(16) -0.0094(14) -0.0014(14) 0.0043(15)
C28 0.0244(17) 0.0200(15) 0.0247(16) -0.0030(12) 0.0002(13) 0.0016(13)
C29 0.0221(16) 0.0145(14) 0.0209(14) -0.0034(12) 0.0022(12) 0.0035(12)
C30 0.0219(15) 0.0118(14) 0.0224(15) -0.0032(11) -0.0007(12) -0.0015(12)
C31 0.0283(17) 0.0113(13) 0.0213(14) -0.0013(11) 0.0010(13) 0.0015(12)
C32 0.0276(18) 0.0222(16) 0.0259(15) 0.0007(13) -0.0003(14) -0.0043(14)
C33 0.040(2) 0.0242(17) 0.0283(17) 0.0044(13) 0.0055(16) -0.0026(16)
C34 0.040(2) 0.0235(17) 0.0227(16) 0.0027(13) -0.0020(15) 0.0036(15)
C35 0.034(2) 0.0306(18) 0.0283(17) 0.0015(14) -0.0082(15) -0.0010(16)
C36 0.0283(18) 0.0225(16) 0.0289(16) 0.0019(13) -0.0011(14) -0.0028(14)
C41 0.0350(19) 0.0168(15) 0.0171(14) 0.0011(11) 0.0038(13) 0.0020(14)
C42 0.040(2) 0.0213(17) 0.0283(16) 0.0037(13) 0.0001(15) -0.0030(16)
C43 0.050(3) 0.0231(18) 0.0357(18) -0.0015(14) -0.0002(17) -0.0086(17)
C44 0.067(3) 0.0165(17) 0.0362(19) -0.0029(14) 0.009(2) -0.0067(18)
C45 0.062(3) 0.0200(18) 0.039(2) 0.0046(15) 0.000(2) 0.0091(18)
C46 0.041(2) 0.0200(16) 0.0279(16) 0.0026(13) -0.0002(15) 0.0053(15)
C51 0.052(2) 0.0151(15) 0.0256(16) 0.0008(13) 0.0092(16) -0.0087(16)
C52 0.085(4) 0.0263(19) 0.0294(19) -0.0046(15) -0.002(2) -0.014(2)
C53 0.118(5) 0.045(3) 0.036(2) -0.009(2) -0.001(3) -0.027(3)
C54 0.114(4) 0.036(2) 0.059(3) -0.016(2) 0.036(3) -0.014(3)
C55 0.084(3) 0.029(2) 0.073(3) -0.012(2) 0.036(3) -0.004(2)
C56 0.058(3) 0.0208(17) 0.051(2) -0.0032(16) 0.023(2) -0.0009(18)
C61 0.040(2) 0.0144(15) 0.0212(15) -0.0027(12) -0.0019(14) -0.0061(14)
C62 0.043(2) 0.0250(18) 0.0325(18) -0.0010(14) -0.0050(17) -0.0025(16)
C63 0.053(3) 0.033(2) 0.047(2) 0.0092(17) -0.021(2) -0.0082(19)
C64 0.073(3) 0.040(2) 0.032(2) 0.0157(17) -0.017(2) -0.021(2)
C65 0.065(3) 0.048(2) 0.0242(17) 0.0068(16) 0.0049(19) -0.020(2)
C66 0.046(2) 0.0281(18) 0.0247(16) 0.0023(13) 0.0040(16) -0.0080(17)
C71 0.0321(18) 0.0161(15) 0.0154(13) -0.0014(11) -0.0015(12) 0.0033(13)
C72 0.0342(19) 0.0208(16) 0.0237(15) -0.0008(13) 0.0032(14) 0.0049(15)
C73 0.052(2) 0.0192(17) 0.0314(18) -0.0049(14) 0.0007(17) 0.0118(16)
C74 0.057(3) 0.0155(16) 0.0295(18) 0.0010(13) -0.0049(17) -0.0022(16)
C75 0.043(2) 0.0239(17) 0.0310(17) 0.0021(14) -0.0010(17) -0.0075(16)
C76 0.0281(18) 0.0216(16) 0.0288(16) -0.0021(13) 0.0019(14) 0.0014(14)
C81 0.0277(17) 0.0111(13) 0.0210(14) -0.0007(11) -0.0031(13) 0.0028(12)
C82 0.0285(18) 0.0177(15) 0.0256(15) -0.0021(12) -0.0017(14) -0.0006(13)
C83 0.034(2) 0.0232(16) 0.0273(16) -0.0007(13) 0.0055(15) 0.0018(15)
C84 0.041(2) 0.0203(16) 0.0211(15) -0.0005(12) -0.0013(15) 0.0037(15)
C85 0.039(2) 0.0204(16) 0.0256(16) -0.0020(13) -0.0064(16) -0.0039(15)
C86 0.0276(17) 0.0191(16) 0.0262(15) -0.0004(12) -0.0005(14) -0.0036(13)
N1 0.0260(14) 0.0141(13) 0.0251(13) -0.0014(10) -0.0006(11) -0.0001(11)
N2 0.0264(14) 0.0141(13) 0.0263(14) 0.0028(10) -0.0017(11) -0.0007(11)
N3 0.0301(15) 0.0173(13) 0.0211(13) 0.0046(10) 0.0002(12) -0.0001(11)
N4 0.0353(17) 0.0234(14) 0.0212(13) 0.0058(11) 0.0032(12) 0.0030(13)
N5 0.0300(16) 0.0224(14) 0.0200(13) -0.0027(11) 0.0012(11) 0.0012(12)
N6 0.0263(15) 0.0170(13) 0.0195(12) -0.0034(10) 0.0005(11) -0.0004(11)
O1 0.0297(14) 0.0150(11) 0.0714(19) -0.0037(12) 0.0173(13) 0.0008(10)
O2 0.0268(14) 0.0150(12) 0.103(3) -0.0026(14) 0.0144(15) 0.0007(10)
O3 0.0429(17) 0.0554(18) 0.0367(14) 0.0271(13) -0.0136(13) -0.0261(14)
O4 0.0428(15) 0.099(2) 0.0671(17) 0.0574(17) -0.0027(14) -0.0136(16)
O5 0.0311(14) 0.0590(18) 0.0294(13) -0.0223(12) -0.0067(11) 0.0070(13)
O6 0.0277(13) 0.0541(17) 0.0336(13) -0.0248(12) -0.0075(11) 0.0112(13)
C010 0.039(2) 0.049(2) 0.0287(18) -0.0057(16) -0.0019(16) -0.0072(19)
Cl11 0.0565(7) 0.0708(7) 0.0371(5) -0.0016(5) -0.0130(5) -0.0113(6)
Cl12 0.0565(6) 0.0447(5) 0.0419(5) -0.0017(4) 0.0164(5) 0.0016(5)
Cl13 0.0494(7) 0.1114(12) 0.0513(6) -0.0051(7) 0.0108(6) 0.0191(8)
C020 0.113(13) 0.121(12) 0.045(6) 0.003(7) -0.001(7) -0.016(11)
Cl21 0.051(2) 0.0410(17) 0.109(3) 0.0296(19) 0.024(2) 0.0135(16)
Cl22 0.153(4) 0.068(2) 0.075(2) -0.0137(17) 0.004(2) -0.053(3)
Cl23 0.097(4) 0.096(4) 0.182(7) -0.008(4) 0.080(4) 0.010(3)

loop_
_atom_type_symbol
_atom_type_description
_atom_type_scat_dispersion_real
_atom_type_scat_dispersion_imag
_atom_type_scat_source
C C 0.0181 0.0091 'International Tables Vol C Tables 4.2.6.8 and 6.1.1.4'
H H 0.0000 0.0000 'International Tables Vol C Tables 4.2.6.8 and 6.1.1.4'
N N 0.0311 0.0180 'International Tables Vol C Tables 4.2.6.8 and 6.1.1.4'
O O 0.0492 0.0322 'International Tables Vol C Tables 4.2.6.8 and 6.1.1.4'
Cl Cl 0.3639 0.7018 'International Tables Vol C Tables 4.2.6.8 and 6.1.1.4'

loop_
_geom_angle_atom_site_label_1
_geom_angle_atom_site_label_2
_geom_angle_atom_site_label_3
_geom_angle
N1 C01 C02 121.3(3)
N1 C01 H01 119.4
C02 C01 H01 119.4
C07 C02 C03 119.9(3)
C07 C02 C01 120.0(3)
C03 C02 C01 120.0(3)
O1 C03 C04 119.0(3)
O1 C03 C02 122.2(3)
C04 C03 C02 118.8(3)
C03 C04 C05 121.1(3)
C03 C04 H04 119.5
C05 C04 H04 119.5
C04 C05 C06 120.3(3)
C04 C05 C08 118.9(3)
C06 C05 C08 120.8(3)
O2 C06 C07 119.6(3)
O2 C06 C05 121.9(3)
C07 C06 C05 118.5(3)
C02 C07 C06 121.4(3)
C02 C07 H07 119.3
C06 C07 H07 119.3
N2 C08 C05 122.2(3)
N2 C08 H08 118.9
C05 C08 H08 118.9
N2 C09 C31 108.5(3)
N2 C09 C10 107.1(3)
C31 C09 C10 113.9(3)
N2 C09 H09 109.0
C31 C09 H09 109.0
C10 C09 H09 109.0
N3 C10 C41 110.0(3)
N3 C10 C09 107.0(2)
C41 C10 C09 113.1(3)
N3 C10 H10 108.9
C41 C10 H10 108.9
C09 C10 H10 108.9
N3 C11 C12 121.6(3)
N3 C11 H11 119.2
C12 C11 H11 119.2
C17 C12 C13 119.6(3)
C17 C12 C11 119.7(3)
C13 C12 C11 120.7(3)
O3 C13 C14 119.7(3)
O3 C13 C12 121.0(3)
C14 C13 C12 119.4(3)
C13 C14 C15 121.0(3)
C13 C14 H14 119.5
C15 C14 H14 119.5
C14 C15 C16 119.3(3)
C14 C15 C18 119.3(3)
C16 C15 C18 121.3(3)
O4 C16 C17 118.7(4)
O4 C16 C15 121.6(3)
C17 C16 C15 119.6(4)
C12 C17 C16 121.1(4)
C12 C17 H17 119.5
C16 C17 H17 119.5
N4 C18 C15 121.8(3)
N4 C18 H18 119.1
C15 C18 H18 119.1
N4 C19 C51 109.7(3)
N4 C19 C20 107.9(3)
C51 C19 C20 110.0(3)
N4 C19 H19 109.7
C51 C19 H19 109.7
C20 C19 H19 109.7
N5 C20 C61 109.9(3)
N5 C20 C19 109.2(3)
C61 C20 C19 110.6(3)
N5 C20 H20 109.0
C61 C20 H20 109.0
C19 C20 H20 109.0
N5 C21 C22 122.4(3)
N5 C21 H21 118.8
C22 C21 H21 118.8
C27 C22 C23 119.3(3)
C27 C22 C21 118.7(3)
C23 C22 C21 122.0(3)
O5 C23 C24 119.0(3)
O5 C23 C22 121.4(3)
C24 C23 C22 119.7(3)
C23 C24 C25 121.0(3)
C23 C24 H24 119.5
C25 C24 H24 119.5
C24 C25 C26 119.6(3)
C24 C25 C28 119.4(3)
C26 C25 C28 121.0(3)
O6 C26 C27 119.1(3)
O6 C26 C25 121.6(3)
C27 C26 C25 119.3(3)
C26 C27 C22 121.1(3)
C26 C27 H27 119.5
C22 C27 H27 119.5
N6 C28 C25 121.0(3)
N6 C28 H28 119.5
C25 C28 H28 119.5
N6 C29 C71 111.4(3)
N6 C29 C30 105.3(2)
C71 C29 C30 111.7(3)
N6 C29 H29 109.4
C71 C29 H29 109.4
C30 C29 H29 109.4
N1 C30 C81 107.2(2)
N1 C30 C29 108.4(2)
C81 C30 C29 114.9(3)
N1 C30 H30 108.7
C81 C30 H30 108.7
C29 C30 H30 108.7
C32 C31 C36 119.2(3)
C32 C31 C09 120.0(3)
C36 C31 C09 120.7(3)
C31 C32 C33 120.6(3)
C31 C32 H32 119.7
C33 C32 H32 119.7
C34 C33 C32 119.6(3)
C34 C33 H33 120.2
C32 C33 H33 120.2
C35 C34 C33 119.8(3)
C35 C34 H34 120.1
C33 C34 H34 120.1
C34 C35 C36 120.7(4)
C34 C35 H35 119.6
C36 C35 H35 119.6
C35 C36 C31 120.1(3)
C35 C36 H36 120.0
C31 C36 H36 120.0
C46 C41 C42 118.8(3)
C46 C41 C10 119.7(3)
C42 C41 C10 121.5(3)
C43 C42 C41 120.1(4)
C43 C42 H42 119.9
C41 C42 H42 119.9
C44 C43 C42 120.3(4)
C44 C43 H43 119.8
C42 C43 H43 119.8
C45 C44 C43 119.9(4)
C45 C44 H44 120.1
C43 C44 H44 120.1
C44 C45 C46 119.8(4)
C44 C45 H45 120.1
C46 C45 H45 120.1
C41 C46 C45 121.0(4)
C41 C46 H46 119.5
C45 C46 H46 119.5
C56 C51 C52 119.5(4)
C56 C51 C19 120.7(4)
C52 C51 C19 119.6(4)
C51 C52 C53 119.2(6)
C51 C52 H52 120.4
C53 C52 H52 120.4
C54 C53 C52 119.7(6)
C54 C53 H53 120.1
C52 C53 H53 120.1
C55 C54 C53 121.0(5)
C55 C54 H54 119.5
C53 C54 H54 119.5
C54 C55 C56 119.9(6)
C54 C55 H55 120.1
C56 C55 H55 120.1
C51 C56 C55 120.6(5)
C51 C56 H56 119.7
C55 C56 H56 119.7
C66 C61 C62 119.5(3)
C66 C61 C20 119.6(3)
C62 C61 C20 120.9(3)
C63 C62 C61 119.8(4)
C63 C62 H62 120.1
C61 C62 H62 120.1
C64 C63 C62 120.1(4)
C64 C63 H63 120.0
C62 C63 H63 120.0
C65 C64 C63 120.8(4)
C65 C64 H64 119.6
C63 C64 H64 119.6
C64 C65 C66 120.1(4)
C64 C65 H65 120.0
C66 C65 H65 120.0
C61 C66 C65 119.8(4)
C61 C66 H66 120.1
C65 C66 H66 120.1
C72 C71 C76 119.1(3)
C72 C71 C29 119.5(3)
C76 C71 C29 121.4(3)
C71 C72 C73 121.0(4)
C71 C72 H72 119.5
C73 C72 H72 119.5
C74 C73 C72 119.5(4)
C74 C73 H73 120.3
C72 C73 H73 120.3
C73 C74 C75 120.2(3)
C73 C74 H74 119.9
C75 C74 H74 119.9
C74 C75 C76 120.3(4)
C74 C75 H75 119.9
C76 C75 H75 119.9
C75 C76 C71 120.0(3)
C75 C76 H76 120.0
C71 C76 H76 120.0
C86 C81 C82 119.0(3)
C86 C81 C30 120.0(3)
C82 C81 C30 120.9(3)
C83 C82 C81 120.3(3)
C83 C82 H82 119.9
C81 C82 H82 119.9
C84 C83 C82 120.0(3)
C84 C83 H83 120.0
C82 C83 H83 120.0
C85 C84 C83 119.7(3)
C85 C84 H84 120.1
C83 C84 H84 120.1
C84 C85 C86 120.2(3)
C84 C85 H85 119.9
C86 C85 H85 119.9
C81 C86 C85 120.7(3)
C81 C86 H86 119.7
C85 C86 H86 119.7
C01 N1 C30 120.6(3)
C08 N2 C09 119.1(3)
C11 N3 C10 119.8(3)
C18 N4 C19 119.4(3)
C21 N5 C20 118.5(3)
C28 N6 C29 119.6(3)
C03 O1 H1 109.5
C06 O2 H2 109.5
C13 O3 H3 109.5
C16 O4 H4 109.5
C23 O5 H5 109.5
C26 O6 H6 109.5
Cl13 C010 Cl11 110.8(2)
Cl13 C010 Cl12 109.8(3)
Cl11 C010 Cl12 110.5(2)
Cl13 C010 H010 108.6
Cl11 C010 H010 108.6
Cl12 C010 H010 108.6
Cl22 C020 Cl23 113.2(8)
Cl22 C020 Cl21 108.6(7)
Cl23 C020 Cl21 107.3(7)
Cl22 C020 H020 109.2
Cl23 C020 H020 109.2
Cl21 C020 H020 109.2
Cl33 C030 Cl32 110.3(11)
Cl33 C030 Cl31 105.3(11)
Cl32 C030 Cl31 115.1(13)
Cl33 C030 H030 108.6
Cl32 C030 H030 108.6
Cl31 C030 H030 108.6
Cl42 C040 Cl43 115.2(14)
Cl42 C040 Cl41 121.2(16)
Cl43 C040 Cl41 114.7(12)
Cl42 C040 H040 100.0
Cl43 C040 H040 100.0
Cl41 C040 H040 100.0
Cl52 C050 Cl51 111.9(13)
Cl52 C050 Cl53 104.4(10)
Cl51 C050 Cl53 108.8(11)
Cl52 C050 H050 110.5
Cl51 C050 H050 110.5
Cl53 C050 H050 110.5

loop_
_geom_bond_atom_site_label_1
_geom_bond_atom_site_label_2
_geom_bond_distance
C01 N1 1.270(4)
C01 C02 1.459(4)
C01 H01 0.9500
C02 C07 1.387(5)
C02 C03 1.409(5)
C03 O1 1.356(4)
C03 C04 1.387(5)
C04 C05 1.391(5)
C04 H04 0.9500
C05 C06 1.403(5)
C05 C08 1.458(5)
C06 O2 1.356(4)
C06 C07 1.392(5)
C07 H07 0.9500
C08 N2 1.271(5)
C08 H08 0.9500
C09 N2 1.466(4)
C09 C31 1.517(4)
C09 C10 1.547(4)
C09 H09 1.0000
C10 N3 1.467(4)
C10 C41 1.522(4)
C10 H10 1.0000
C11 N3 1.272(5)
C11 C12 1.465(5)
C11 H11 0.9500
C12 C17 1.384(5)
C12 C13 1.405(5)
C13 O3 1.355(4)
C13 C14 1.384(5)
C14 C15 1.395(5)
C14 H14 0.9500
C15 C16 1.397(6)
C15 C18 1.470(5)
C16 O4 1.359(5)
C16 C17 1.387(5)
C17 H17 0.9500
C18 N4 1.271(5)
C18 H18 0.9500
C19 N4 1.462(4)
C19 C51 1.525(5)
C19 C20 1.559(4)
C19 H19 1.0000
C20 N5 1.454(4)
C20 C61 1.525(4)
C20 H20 1.0000
C21 N5 1.271(5)
C21 C22 1.460(5)
C21 H21 0.9500
C22 C27 1.397(5)
C22 C23 1.406(5)
C23 O5 1.367(4)
C23 C24 1.380(5)
C24 C25 1.396(5)
C24 H24 0.9500
C25 C26 1.407(5)
C25 C28 1.466(4)
C26 O6 1.360(4)
C26 C27 1.383(5)
C27 H27 0.9500
C28 N6 1.278(4)
C28 H28 0.9500
C29 N6 1.459(4)
C29 C71 1.524(4)
C29 C30 1.551(4)
C29 H29 1.0000
C30 N1 1.464(4)
C30 C81 1.520(4)
C30 H30 1.0000
C31 C32 1.388(5)
C31 C36 1.394(5)
C32 C33 1.396(5)
C32 H32 0.9500
C33 C34 1.392(6)
C33 H33 0.9500
C34 C35 1.376(6)
C34 H34 0.9500
C35 C36 1.389(5)
C35 H35 0.9500
C36 H36 0.9500
C41 C46 1.379(5)
C41 C42 1.391(5)
C42 C43 1.390(5)
C42 H42 0.9500
C43 C44 1.380(6)
C43 H43 0.9500
C44 C45 1.375(7)
C44 H44 0.9500
C45 C46 1.391(5)
C45 H45 0.9500
C46 H46 0.9500
C51 C56 1.384(6)
C51 C52 1.384(6)
C52 C53 1.409(7)
C52 H52 0.9500
C53 C54 1.377(10)
C53 H53 0.9500
C54 C55 1.352(9)
C54 H54 0.9500
C55 C56 1.391(6)
C55 H55 0.9500
C56 H56 0.9500
C61 C66 1.388(5)
C61 C62 1.394(6)
C62 C63 1.393(5)
C62 H62 0.9500
C63 C64 1.377(7)
C63 H63 0.9500
C64 C65 1.361(8)
C64 H64 0.9500
C65 C66 1.404(5)
C65 H65 0.9500
C66 H66 0.9500
C71 C72 1.384(5)
C71 C76 1.394(5)
C72 C73 1.397(5)
C72 H72 0.9500
C73 C74 1.376(6)
C73 H73 0.9500
C74 C75 1.389(6)
C74 H74 0.9500
C75 C76 1.390(5)
C75 H75 0.9500
C76 H76 0.9500
C81 C86 1.386(5)
C81 C82 1.395(5)
C82 C83 1.392(5)
C82 H82 0.9500
C83 C84 1.389(5)
C83 H83 0.9500
C84 C85 1.382(6)
C84 H84 0.9500
C85 C86 1.387(5)
C85 H85 0.9500
C86 H86 0.9500
O1 H1 0.8400
O2 H2 0.8400
O3 H3 0.8400
O4 H4 0.8400
O5 H5 0.8400
O6 H6 0.8400
C010 Cl13 1.754(5)
C010 Cl11 1.757(4)
C010 Cl12 1.757(4)
C010 H010 1.0000
C020 Cl22 1.732(10)
C020 Cl23 1.751(11)
C020 Cl21 1.795(12)
C020 H020 1.0000
C030 Cl33 1.752(13)
C030 Cl32 1.757(13)
C030 Cl31 1.760(13)
C030 H030 1.0000
C040 Cl42 1.727(13)
C040 Cl43 1.734(13)
C040 Cl41 1.740(13)
C040 H040 1.0000
C050 Cl52 1.742(13)
C050 Cl51 1.747(13)
C050 Cl53 1.783(13)
C050 H050 1.0000

loop_
_geom_hbond_atom_site_label_D
_geom_hbond_atom_site_label_H
_geom_hbond_atom_site_label_A
_geom_hbond_distance_DH
_geom_hbond_distance_HA
_geom_hbond_distance_DA
_geom_hbond_angle_DHA
O1 H1 N1 0.84 1.83 2.569(4) 145.9
O2 H2 N2 0.84 1.86 2.607(4) 146.6
O3 H3 N3 0.84 1.82 2.571(4) 148.0
O4 H4 N4 0.84 1.87 2.609(5) 146.8
O5 H5 N5 0.84 1.90 2.642(4) 146.4
O6 H6 N6 0.84 1.85 2.594(4) 146.9

loop_
_geom_torsion_atom_site_label_1
_geom_torsion_atom_site_label_2
_geom_torsion_atom_site_label_3
_geom_torsion_atom_site_label_4
_geom_torsion
N1 C01 C02 C07 178.6(3)
N1 C01 C02 C03 -4.4(5)
C07 C02 C03 O1 -179.6(4)
C01 C02 C03 O1 3.4(5)
C07 C02 C03 C04 0.4(5)
C01 C02 C03 C04 -176.6(3)
O1 C03 C04 C05 179.2(3)
C02 C03 C04 C05 -0.9(5)
C03 C04 C05 C06 1.7(6)
C03 C04 C05 C08 -176.7(3)
C04 C05 C06 O2 178.2(4)
C08 C05 C06 O2 -3.5(6)
C04 C05 C06 C07 -2.0(6)
C08 C05 C06 C07 176.4(3)
C03 C02 C07 C06 -0.8(6)
C01 C02 C07 C06 176.2(4)
O2 C06 C07 C02 -178.6(4)
C05 C06 C07 C02 1.6(6)
C04 C05 C08 N2 -172.7(3)
C06 C05 C08 N2 8.9(5)
N2 C09 C10 N3 -60.0(3)
C31 C09 C10 N3 179.9(3)
N2 C09 C10 C41 178.7(3)
C31 C09 C10 C41 58.7(4)
N3 C11 C12 C17 177.2(4)
N3 C11 C12 C13 -0.8(5)
C17 C12 C13 O3 -178.2(4)
C11 C12 C13 O3 -0.3(5)
C17 C12 C13 C14 0.5(6)
C11 C12 C13 C14 178.5(3)
O3 C13 C14 C15 177.8(4)
C12 C13 C14 C15 -0.9(6)
C13 C14 C15 C16 1.7(6)
C13 C14 C15 C18 -176.8(3)
C14 C15 C16 O4 -178.9(4)
C18 C15 C16 O4 -0.5(7)
C14 C15 C16 C17 -2.1(6)
C18 C15 C16 C17 176.4(4)
C13 C12 C17 C16 -0.9(7)
C11 C12 C17 C16 -178.9(4)
O4 C16 C17 C12 178.7(5)
C15 C16 C17 C12 1.7(7)
C14 C15 C18 N4 -178.3(3)
C16 C15 C18 N4 3.3(5)
N4 C19 C20 N5 -62.6(4)
C51 C19 C20 N5 177.7(3)
N4 C19 C20 C61 176.3(3)
C51 C19 C20 C61 56.6(4)
N5 C21 C22 C27 175.7(3)
N5 C21 C22 C23 -3.7(5)
C27 C22 C23 O5 179.5(3)
C21 C22 C23 O5 -1.1(5)
C27 C22 C23 C24 -1.7(5)
C21 C22 C23 C24 177.6(3)
O5 C23 C24 C25 178.9(3)
C22 C23 C24 C25 0.1(5)
C23 C24 C25 C26 1.6(5)
C23 C24 C25 C28 -174.3(3)
C24 C25 C26 O6 179.3(3)
C28 C25 C26 O6 -4.9(5)
C24 C25 C26 C27 -1.7(5)
C28 C25 C26 C27 174.2(3)
O6 C26 C27 C22 179.1(3)
C25 C26 C27 C22 0.1(5)
C23 C22 C27 C26 1.6(5)
C21 C22 C27 C26 -177.7(3)
C24 C25 C28 N6 -174.5(3)
C26 C25 C28 N6 9.7(5)
N6 C29 C30 N1 -63.0(3)
C71 C29 C30 N1 175.9(3)
N6 C29 C30 C81 177.1(3)
C71 C29 C30 C81 56.0(4)
N2 C09 C31 C32 134.4(3)
C10 C09 C31 C32 -106.4(3)
N2 C09 C31 C36 -41.8(4)
C10 C09 C31 C36 77.4(4)
C36 C31 C32 C33 1.4(5)
C09 C31 C32 C33 -174.8(3)
C31 C32 C33 C34 0.0(5)
C32 C33 C34 C35 -1.1(5)
C33 C34 C35 C36 0.9(6)
C34 C35 C36 C31 0.6(6)
C32 C31 C36 C35 -1.7(5)
C09 C31 C36 C35 174.5(3)
N3 C10 C41 C46 137.4(3)
C09 C10 C41 C46 -103.0(4)
N3 C10 C41 C42 -43.1(4)
C09 C10 C41 C42 76.5(4)
C46 C41 C42 C43 -1.3(5)
C10 C41 C42 C43 179.2(3)
C41 C42 C43 C44 1.2(6)
C42 C43 C44 C45 0.0(6)
C43 C44 C45 C46 -0.9(6)
C42 C41 C46 C45 0.4(5)
C10 C41 C46 C45 179.9(3)
C44 C45 C46 C41 0.8(6)
N4 C19 C51 C56 -40.0(4)
C20 C19 C51 C56 78.6(4)
N4 C19 C51 C52 145.1(3)
C20 C19 C51 C52 -96.3(4)
C56 C51 C52 C53 -0.3(6)
C19 C51 C52 C53 174.6(4)
C51 C52 C53 C54 0.1(7)
C52 C53 C54 C55 0.7(8)
C53 C54 C55 C56 -1.3(8)
C52 C51 C56 C55 -0.3(6)
C19 C51 C56 C55 -175.2(4)
C54 C55 C56 C51 1.1(7)
N5 C20 C61 C66 142.1(3)
C19 C20 C61 C66 -97.2(4)
N5 C20 C61 C62 -40.8(4)
C19 C20 C61 C62 79.8(4)
C66 C61 C62 C63 -0.6(5)
C20 C61 C62 C63 -177.7(3)
C61 C62 C63 C64 1.3(6)
C62 C63 C64 C65 -0.8(7)
C63 C64 C65 C66 -0.5(7)
C62 C61 C66 C65 -0.6(5)
C20 C61 C66 C65 176.5(3)
C64 C65 C66 C61 1.2(6)
N6 C29 C71 C72 142.7(3)
C30 C29 C71 C72 -99.8(4)
N6 C29 C71 C76 -37.7(4)
C30 C29 C71 C76 79.8(4)
C76 C71 C72 C73 0.5(5)
C29 C71 C72 C73 -179.9(3)
C71 C72 C73 C74 0.1(5)
C72 C73 C74 C75 -0.5(6)
C73 C74 C75 C76 0.2(6)
C74 C75 C76 C71 0.4(5)
C72 C71 C76 C75 -0.7(5)
C29 C71 C76 C75 179.6(3)
N1 C30 C81 C86 132.7(3)
C29 C30 C81 C86 -106.9(3)
N1 C30 C81 C82 -42.9(4)
C29 C30 C81 C82 77.6(4)
C86 C81 C82 C83 -1.7(5)
C30 C81 C82 C83 173.9(3)
C81 C82 C83 C84 0.5(5)
C82 C83 C84 C85 1.3(5)
C83 C84 C85 C86 -1.8(5)
C82 C81 C86 C85 1.3(5)
C30 C81 C86 C85 -174.4(3)
C84 C85 C86 C81 0.5(5)
C02 C01 N1 C30 172.0(3)
C81 C30 N1 C01 -115.8(3)
C29 C30 N1 C01 119.7(3)
C05 C08 N2 C09 177.8(3)
C31 C09 N2 C08 -98.3(3)
C10 C09 N2 C08 138.3(3)
C12 C11 N3 C10 -178.3(3)
C41 C10 N3 C11 -130.2(3)
C09 C10 N3 C11 106.5(3)
C15 C18 N4 C19 177.0(3)
C51 C19 N4 C18 -98.6(4)
C20 C19 N4 C18 141.6(3)
C22 C21 N5 C20 177.9(3)
C61 C20 N5 C21 -124.0(3)
C19 C20 N5 C21 114.6(3)
C25 C28 N6 C29 -173.6(3)
C71 C29 N6 C28 -109.3(3)
C30 C29 N6 C28 129.4(3)
